data_4339077
loop_
_publ_author_name
'Kachi-Terajima, Chihiro'
'Miyasaka, Hitoshi'
'Saitoh, Ayumi'
'Shirakawa, Naoki'
'Yamashita, Masahiro'
'Cl\'erac, Rodolphe'

_publ_section_title
;
 Single-molecule magnet behavior in heterometallic M(II)-Mn(III)(2)-M(II)
 tetramers (M(II) = Cu, Ni) containing Mn(III) salen-type dinuclear core.
;
_journal_issue 15
_journal_name_full 'Inorganic chemistry'
_journal_page_first 5861
_journal_page_last 5872
_journal_paper_doi 10.1021/ic0620891
_journal_volume 46
_journal_year 2007
_chemical_formula_moiety 'C76 H90 F6 N10 Mn2 O18 Ni2 S2 '
_chemical_formula_sum 'C76 H90 F6 Mn2 N10 Ni2 O18 S2'
_chemical_formula_weight 1836.99
_space_group_IT_number 14
_symmetry_cell_setting monoclinic
_symmetry_Int_Tables_number 14
_symmetry_space_group_name_Hall '-P 2ybc'
_symmetry_space_group_name_H-M 'P 1 21/c 1'
_cell_angle_alpha 90.0000
_cell_angle_beta 112.6685(14)
_cell_angle_gamma 90.0000
_cell_formula_units_Z 2
_cell_length_a 16.645(9)
_cell_length_b 12.098(6)
_cell_length_c 20.738(11)
_cell_measurement_reflns_used 8675
_cell_measurement_temperature 103.1
_cell_measurement_theta_max 31.0
_cell_measurement_theta_min 3.4
_cell_volume 3853(3)
_computing_cell_refinement CrystalClear
_computing_data_collection CrystalClear
_computing_data_reduction CrystalStructure
_computing_publication_material 'CrystalStructure 3.7.0'
_computing_structure_refinement CRYSTALS
_computing_structure_solution SIR92
_diffrn_detector_area_resol_mean 7.31
_diffrn_measured_fraction_theta_full 0.997
_diffrn_measured_fraction_theta_max 0.880
_diffrn_measurement_device_type 'Rigaku Saturn'
_diffrn_measurement_method \w
_diffrn_radiation_type 'Mo K\a'
_diffrn_radiation_wavelength 0.71070
_diffrn_reflns_av_R_equivalents 0.029
_diffrn_reflns_limit_h_max 22
_diffrn_reflns_limit_h_min -23
_diffrn_reflns_limit_k_max 15
_diffrn_reflns_limit_k_min -17
_diffrn_reflns_limit_l_max 20
_diffrn_reflns_limit_l_min -28
_diffrn_reflns_number 34568
_diffrn_reflns_theta_full 27.50
_diffrn_reflns_theta_max 31.09
_exptl_absorpt_coefficient_mu 0.948
_exptl_absorpt_correction_T_max 0.910
_exptl_absorpt_correction_T_min 0.785
_exptl_absorpt_correction_type multi-scan
_exptl_absorpt_process_details 'Jacobson, R. (1998) Private communication'
_exptl_crystal_colour brown
_exptl_crystal_density_diffrn 1.583
_exptl_crystal_density_method 'not measured'
_exptl_crystal_description prism
_exptl_crystal_F_000 1904.00
_exptl_crystal_size_max 0.20
_exptl_crystal_size_mid 0.20
_exptl_crystal_size_min 0.10
_refine_diff_density_max 0.91
_refine_diff_density_min -0.81
_refine_ls_extinction_method none
_refine_ls_goodness_of_fit_ref 1.014
_refine_ls_hydrogen_treatment refall
_refine_ls_number_parameters 568
_refine_ls_number_reflns 8820
_refine_ls_R_factor_gt 0.0537
_refine_ls_shift/su_max 0.0000
_refine_ls_structure_factor_coef Fsqd
_refine_ls_weighting_details 'w = 1/[0.0010Fo^2^ + 3.0000\s(Fo^2^) + 0.5000]/(4Fo^2^)'
_refine_ls_weighting_scheme calc
_refine_ls_wR_factor_ref 0.1421
_reflns_number_gt 7084
_reflns_number_total 8832
_reflns_threshold_expression F^2^>2.0\s(F^2^)
_cod_data_source_file ic0620891si20061102_121358.cif
_cod_data_source_block '_Mn2_Ni2_comp2b'
_cod_original_formula_sum 'C76 H90 F6 N10 Mn2 O18 Ni2 S2 '
_cod_database_code 4339077

loop_
_symmetry_equiv_pos_site_id
_symmetry_equiv_pos_as_xyz
1 +X,+Y,+Z
2 -X,1/2+Y,1/2-Z
3 -X,-Y,-Z
4 +X,1/2-Y,1/2+Z

loop_
_atom_site_label
_atom_site_type_symbol
_atom_site_fract_x
_atom_site_fract_y
_atom_site_fract_z
_atom_site_U_iso_or_equiv
_atom_site_adp_type
_atom_site_occupancy
_atom_site_symmetry_multiplicity
_atom_site_calc_flag
_atom_site_refinement_flags
Ni(1) Ni 0.70072(3) 0.21119(3) 0.39421(2) 0.01191(9) Uani 1.00 1 d .
Mn(1) Mn 0.47665(3) 0.10559(4) 0.43304(2) 0.01163(11) Uani 1.00 1 d .
S(3) S 1.00866(6) 0.25380(6) 0.73670(4) 0.0210(2) Uani 1.00 1 d .
F(1) F 0.98018(18) 0.0500(2) 0.76587(12) 0.0423(7) Uani 1.00 1 d .
F(2) F 1.0337(2) 0.0632(2) 0.68654(17) 0.0513(8) Uani 1.00 1 d .
F(3) F 0.89965(17) 0.1033(2) 0.66178(12) 0.0425(7) Uani 1.00 1 d .
O(1) O 0.58462(13) 0.05106(17) 0.49440(11) 0.0136(5) Uani 1.00 1 d .
O(2) O 0.84825(14) -0.1349(2) 0.43118(12) 0.0208(6) Uani 1.00 1 d .
O(3) O 0.46308(13) 0.18737(17) 0.50515(11) 0.0135(5) Uani 1.00 1 d .
O(4) O 0.19663(16) 0.44653(19) 0.51535(12) 0.0222(6) Uani 1.00 1 d .
O(5) O 0.53070(13) 0.24002(17) 0.39757(11) 0.0138(5) Uani 1.00 1 d .
O(6) O 0.62065(14) 0.15931(18) 0.31194(11) 0.0152(5) Uani 1.00 1 d .
O(7) O 1.00625(17) 0.3028(2) 0.67260(12) 0.0246(6) Uani 1.00 1 d .
O(8) O 0.9409(2) 0.2895(2) 0.75888(16) 0.0366(8) Uani 1.00 1 d .
O(9) O 1.0942(2) 0.2442(2) 0.79078(16) 0.0451(8) Uani 1.00 1 d .
N(1) N 0.47079(17) -0.0058(2) 0.36042(12) 0.0120(6) Uani 1.00 1 d .
N(2) N 0.35347(18) 0.1276(2) 0.36950(12) 0.0126(6) Uani 1.00 1 d .
N(3) N 0.61573(17) 0.2586(2) 0.42814(12) 0.0130(6) Uani 1.00 1 d .
N(4) N 0.77671(18) 0.2668(2) 0.47766(13) 0.0151(6) Uani 1.00 1 d .
N(5) N 0.79843(18) 0.1780(2) 0.37622(13) 0.0147(6) Uani 1.00 1 d .
C(1) C 0.6458(2) 0.0091(2) 0.47426(16) 0.0127(7) Uani 1.00 1 d .
C(2) C 0.7339(2) 0.0144(2) 0.52064(17) 0.0149(7) Uani 1.00 1 d .
C(3) C 0.7980(2) -0.0343(2) 0.50426(17) 0.0154(7) Uani 1.00 1 d .
C(4) C 0.7782(2) -0.0903(2) 0.44121(17) 0.0156(7) Uani 1.00 1 d .
C(5) C 0.8301(2) -0.2085(2) 0.37328(18) 0.0212(8) Uani 1.00 1 d .
C(6) C 0.6930(2) -0.0956(2) 0.39426(16) 0.0130(7) Uani 1.00 1 d .
C(7) C 0.6261(2) -0.0458(2) 0.40987(16) 0.0129(7) Uani 1.00 1 d .
C(8) C 0.5382(2) -0.0567(2) 0.35930(16) 0.0130(7) Uani 1.00 1 d .
C(9) C 0.3809(2) -0.0325(2) 0.30814(16) 0.0129(7) Uani 1.00 1 d .
C(10) C 0.3805(2) -0.0774(2) 0.23901(16) 0.0169(7) Uani 1.00 1 d .
C(11) C 0.3438(2) -0.1213(2) 0.34109(17) 0.0174(7) Uani 1.00 1 d .
C(12) C 0.3305(2) 0.0795(2) 0.29732(14) 0.0126(7) Uani 1.00 1 d .
C(13) C 0.3655(2) 0.1636(2) 0.25912(16) 0.0151(7) Uani 1.00 1 d .
C(14) C 0.2325(2) 0.0644(2) 0.25865(18) 0.0189(8) Uani 1.00 1 d .
C(15) C 0.2970(2) 0.1829(2) 0.38485(16) 0.0131(7) Uani 1.00 1 d .
C(16) C 0.3142(2) 0.2464(2) 0.44784(16) 0.0129(7) Uani 1.00 1 d .
C(17) C 0.2446(2) 0.3108(2) 0.45080(18) 0.0163(7) Uani 1.00 1 d .
C(18) C 0.2584(2) 0.3803(2) 0.50657(17) 0.0154(7) Uani 1.00 1 d .
C(19) C 0.1090(2) 0.4264(3) 0.4691(2) 0.0335(10) Uani 1.00 1 d .
C(20) C 0.3420(2) 0.3877(2) 0.55999(17) 0.0168(7) Uani 1.00 1 d .
C(21) C 0.4090(2) 0.3229(2) 0.55842(17) 0.0163(7) Uani 1.00 1 d .
C(22) C 0.3970(2) 0.2491(2) 0.50264(16) 0.0131(7) Uani 1.00 1 d .
C(23) C 0.6473(2) 0.3159(2) 0.48624(16) 0.0144(7) Uani 1.00 1 d .
C(24) C 0.5946(2) 0.3727(2) 0.51994(18) 0.0186(8) Uani 1.00 1 d .
C(25) C 0.7427(2) 0.3151(2) 0.51683(17) 0.0159(7) Uani 1.00 1 d .
C(26) C 0.7914(2) 0.3583(2) 0.58855(17) 0.0208(8) Uani 1.00 1 d .
C(27) C 0.8682(2) 0.2439(2) 0.49431(17) 0.0173(7) Uani 1.00 1 d .
C(28) C 0.8806(2) 0.2326(2) 0.42534(17) 0.0163(7) Uani 1.00 1 d .
C(29) C 0.8839(2) 0.3469(2) 0.39475(18) 0.0209(8) Uani 1.00 1 d .
C(30) C 0.9620(2) 0.1647(2) 0.43664(19) 0.0232(8) Uani 1.00 1 d .
C(31) C 0.8001(2) 0.1206(2) 0.32418(17) 0.0168(7) Uani 1.00 1 d .
C(32) C 0.7239(2) 0.0734(2) 0.27146(16) 0.0156(7) Uani 1.00 1 d .
C(33) C 0.7359(2) 0.0016(2) 0.22205(18) 0.0204(8) Uani 1.00 1 d .
C(34) C 0.6654(2) -0.0472(2) 0.17058(18) 0.0231(8) Uani 1.00 1 d .
C(35) C 0.5816(2) -0.0232(2) 0.16610(17) 0.0216(8) Uani 1.00 1 d .
C(36) C 0.5681(2) 0.0495(2) 0.21229(17) 0.0190(8) Uani 1.00 1 d .
C(37) C 0.6391(2) 0.0968(2) 0.26758(16) 0.0142(7) Uani 1.00 1 d .
C(38) C 0.9792(2) 0.1101(2) 0.7119(2) 0.0259(9) Uani 1.00 1 d .
H(1) H 0.7490 0.0523 0.5638 0.018 Uiso 1.00 1 c R
H(2) H 0.8568 -0.0298 0.5364 0.018 Uiso 1.00 1 c R
H(3) H 0.8261 -0.2820 0.3879 0.027 Uiso 1.00 1 c R
H(4) H 0.8756 -0.2041 0.3564 0.027 Uiso 1.00 1 c R
H(5) H 0.7765 -0.1883 0.3371 0.027 Uiso 1.00 1 c R
H(6) H 0.6793 -0.1332 0.3511 0.016 Uiso 1.00 1 c R
H(7) H 0.5291 -0.1061 0.3215 0.015 Uiso 1.00 1 c R
H(8) H 0.3755 -0.0177 0.2079 0.020 Uiso 1.00 1 c R
H(9) H 0.3325 -0.1261 0.2188 0.020 Uiso 1.00 1 c R
H(10) H 0.4331 -0.1163 0.2474 0.020 Uiso 1.00 1 c R
H(11) H 0.3585 -0.1923 0.3293 0.022 Uiso 1.00 1 c R
H(12) H 0.2823 -0.1141 0.3240 0.022 Uiso 1.00 1 c R
H(13) H 0.3676 -0.1127 0.3904 0.022 Uiso 1.00 1 c R
H(14) H 0.3217 0.2166 0.2363 0.019 Uiso 1.00 1 c R
H(15) H 0.3815 0.1263 0.2255 0.019 Uiso 1.00 1 c R
H(16) H 0.4150 0.1999 0.2919 0.019 Uiso 1.00 1 c R
H(17) H 0.2162 -0.0071 0.2682 0.023 Uiso 1.00 1 c R
H(18) H 0.2178 0.0721 0.2098 0.023 Uiso 1.00 1 c R
H(19) H 0.2026 0.1188 0.2739 0.023 Uiso 1.00 1 c R
H(20) H 0.2387 0.1818 0.3517 0.016 Uiso 1.00 1 c R
H(21) H 0.1885 0.3059 0.4144 0.020 Uiso 1.00 1 c R
H(22) H 0.0954 0.4708 0.4284 0.042 Uiso 1.00 1 c R
H(23) H 0.0708 0.4443 0.4917 0.042 Uiso 1.00 1 c R
H(24) H 0.1024 0.3505 0.4561 0.042 Uiso 1.00 1 c R
H(25) H 0.3521 0.4380 0.5975 0.022 Uiso 1.00 1 c R
H(26) H 0.4646 0.3278 0.5956 0.020 Uiso 1.00 1 c R
H(27) H 0.5826 0.4461 0.5027 0.024 Uiso 1.00 1 c R
H(28) H 0.6261 0.3743 0.5691 0.024 Uiso 1.00 1 c R
H(29) H 0.5414 0.3340 0.5096 0.024 Uiso 1.00 1 c R
H(30) H 0.7963 0.3019 0.6217 0.024 Uiso 1.00 1 c R
H(31) H 0.7612 0.4198 0.5969 0.024 Uiso 1.00 1 c R
H(32) H 0.8479 0.3808 0.5928 0.025 Uiso 1.00 1 c R
H(33) H 0.9029 0.3030 0.5210 0.020 Uiso 1.00 1 c R
H(34) H 0.8845 0.1772 0.5202 0.020 Uiso 1.00 1 c R
H(35) H 0.9141 0.3420 0.3642 0.026 Uiso 1.00 1 c R
H(36) H 0.9134 0.3970 0.4316 0.026 Uiso 1.00 1 c R
H(37) H 0.8263 0.3725 0.3695 0.026 Uiso 1.00 1 c R
H(38) H 0.9729 0.1161 0.4751 0.028 Uiso 1.00 1 c R
H(39) H 1.0103 0.2128 0.4461 0.028 Uiso 1.00 1 c R
H(40) H 0.9535 0.1228 0.3958 0.028 Uiso 1.00 1 c R
H(41) H 0.8547 0.1090 0.3206 0.020 Uiso 1.00 1 c R
H(42) H 0.7930 -0.0132 0.2244 0.026 Uiso 1.00 1 c R
H(43) H 0.6739 -0.0969 0.1383 0.029 Uiso 1.00 1 c R
H(44) H 0.5331 -0.0572 0.1308 0.025 Uiso 1.00 1 c R
H(45) H 0.5104 0.0679 0.2068 0.023 Uiso 1.00 1 c R

loop_
_atom_site_aniso_label
_atom_site_aniso_U_11
_atom_site_aniso_U_22
_atom_site_aniso_U_33
_atom_site_aniso_U_12
_atom_site_aniso_U_13
_atom_site_aniso_U_23
Ni(1) 0.0118(2) 0.0125(2) 0.0112(2) -0.00068(13) 0.00424(14) -0.00100(14)
Mn(1) 0.0113(2) 0.0120(2) 0.0100(2) 0.00153(17) 0.00239(18) -0.00172(17)
S(3) 0.0191(4) 0.0248(4) 0.0177(4) -0.0040(3) 0.0056(3) -0.0008(3)
F(1) 0.0500(16) 0.0326(12) 0.0440(14) -0.0100(11) 0.0180(12) 0.0113(11)
F(2) 0.0619(19) 0.0305(12) 0.081(2) 0.0089(12) 0.0487(17) -0.0020(13)
F(3) 0.0353(14) 0.0446(14) 0.0378(14) -0.0187(11) 0.0034(11) -0.0110(11)
O(1) 0.0134(10) 0.0158(10) 0.0105(10) 0.0021(8) 0.0034(8) -0.0016(8)
O(2) 0.0122(11) 0.0297(12) 0.0207(12) 0.0040(9) 0.0067(9) -0.0045(10)
O(3) 0.0145(11) 0.0148(10) 0.0109(10) 0.0004(8) 0.0046(8) -0.0011(8)
O(4) 0.0185(12) 0.0200(11) 0.0315(13) 0.0004(9) 0.0136(10) -0.0092(10)
O(5) 0.0109(10) 0.0151(10) 0.0144(10) 0.0012(8) 0.0037(8) 0.0017(8)
O(6) 0.0154(11) 0.0165(10) 0.0138(10) 0.0004(8) 0.0058(9) -0.0014(8)
O(7) 0.0256(13) 0.0274(12) 0.0249(13) 0.0014(10) 0.0141(11) 0.0034(10)
O(8) 0.0495(19) 0.0359(15) 0.0376(16) -0.0035(13) 0.0314(15) -0.0072(12)
O(9) 0.0296(16) 0.0518(18) 0.0349(17) -0.0169(14) -0.0087(13) 0.0137(14)
N(1) 0.0124(12) 0.0120(11) 0.0096(11) -0.0003(9) 0.0020(10) -0.0013(9)
N(2) 0.0163(13) 0.0109(11) 0.0109(12) -0.0013(9) 0.0057(10) -0.0001(9)
N(3) 0.0143(12) 0.0116(11) 0.0125(12) -0.0007(9) 0.0044(10) 0.0009(9)
N(4) 0.0160(13) 0.0149(12) 0.0134(12) -0.0003(10) 0.0046(10) 0.0024(10)
N(5) 0.0154(13) 0.0128(11) 0.0154(13) 0.0002(10) 0.0052(10) 0.0033(10)
C(1) 0.0145(15) 0.0104(13) 0.0127(14) 0.0010(11) 0.0046(11) 0.0038(11)
C(2) 0.0168(15) 0.0141(14) 0.0133(14) -0.0016(11) 0.0053(12) -0.0007(11)
C(3) 0.0114(14) 0.0165(14) 0.0167(15) -0.0006(11) 0.0037(12) 0.0009(12)
C(4) 0.0162(15) 0.0130(14) 0.0189(15) 0.0026(11) 0.0080(13) 0.0039(11)
C(5) 0.0199(17) 0.0286(17) 0.0173(16) 0.0023(13) 0.0098(13) -0.0020(13)
C(6) 0.0151(15) 0.0143(14) 0.0109(14) 0.0006(11) 0.0066(12) 0.0024(11)
C(7) 0.0150(15) 0.0099(13) 0.0139(14) 0.0016(11) 0.0054(12) 0.0015(11)
C(8) 0.0152(15) 0.0123(13) 0.0112(14) 0.0016(11) 0.0047(11) -0.0003(11)
C(9) 0.0127(14) 0.0143(13) 0.0108(14) -0.0006(11) 0.0034(11) -0.0002(11)
C(10) 0.0184(16) 0.0178(15) 0.0128(15) 0.0020(12) 0.0042(12) -0.0030(11)
C(11) 0.0176(16) 0.0176(15) 0.0183(16) -0.0010(12) 0.0083(13) 0.0001(12)
C(12) 0.0132(14) 0.0150(13) 0.0089(13) 0.0001(11) 0.0034(11) -0.0010(11)
C(13) 0.0198(16) 0.0158(14) 0.0095(14) 0.0012(12) 0.0053(12) 0.0018(11)
C(14) 0.0161(16) 0.0198(15) 0.0193(16) 0.0023(12) 0.0054(13) -0.0045(13)
C(15) 0.0125(14) 0.0123(13) 0.0139(14) -0.0009(11) 0.0046(11) 0.0011(11)
C(16) 0.0179(15) 0.0100(13) 0.0133(14) -0.0014(11) 0.0088(12) 0.0000(11)
C(17) 0.0169(15) 0.0131(14) 0.0206(16) -0.0005(11) 0.0091(13) 0.0001(12)
C(18) 0.0182(16) 0.0113(13) 0.0210(16) -0.0008(11) 0.0124(13) -0.0005(11)
C(19) 0.0200(19) 0.0255(18) 0.059(2) -0.0037(15) 0.0191(18) -0.0171(18)
C(20) 0.0228(17) 0.0133(14) 0.0176(16) -0.0017(12) 0.0114(13) -0.0010(11)
C(21) 0.0192(16) 0.0177(14) 0.0129(15) -0.0017(12) 0.0071(12) 0.0001(12)
C(22) 0.0183(15) 0.0107(13) 0.0134(14) 0.0001(11) 0.0095(12) 0.0015(11)
C(23) 0.0173(15) 0.0125(13) 0.0123(14) -0.0013(11) 0.0047(12) 0.0019(11)
C(24) 0.0244(17) 0.0162(14) 0.0182(16) -0.0013(12) 0.0114(14) -0.0023(12)
C(25) 0.0208(16) 0.0113(13) 0.0152(15) 0.0001(11) 0.0066(13) 0.0029(11)
C(26) 0.0215(17) 0.0226(16) 0.0165(16) -0.0001(13) 0.0052(13) -0.0040(13)
C(27) 0.0147(15) 0.0187(15) 0.0172(16) -0.0012(12) 0.0047(12) 0.0006(12)
C(28) 0.0116(14) 0.0185(15) 0.0164(15) -0.0006(11) 0.0027(12) -0.0009(12)
C(29) 0.0183(16) 0.0215(16) 0.0242(17) -0.0021(13) 0.0098(14) 0.0036(13)
C(30) 0.0171(16) 0.0252(17) 0.0266(18) 0.0029(13) 0.0077(14) -0.0003(14)
C(31) 0.0148(15) 0.0193(15) 0.0164(15) 0.0009(12) 0.0063(12) 0.0036(12)
C(32) 0.0218(16) 0.0143(14) 0.0112(14) 0.0017(12) 0.0070(12) 0.0033(11)
C(33) 0.0266(18) 0.0187(15) 0.0191(16) 0.0063(13) 0.0126(14) 0.0043(13)
C(34) 0.041(2) 0.0135(15) 0.0185(16) -0.0001(14) 0.0152(15) -0.0025(12)
C(35) 0.0314(19) 0.0183(15) 0.0135(15) -0.0063(13) 0.0070(14) -0.0024(12)
C(36) 0.0209(17) 0.0197(15) 0.0162(15) -0.0028(13) 0.0070(13) 0.0009(12)
C(37) 0.0204(16) 0.0113(13) 0.0123(14) -0.0019(11) 0.0077(12) 0.0010(11)
C(38) 0.0228(18) 0.0259(18) 0.030(2) -0.0033(14) 0.0116(16) -0.0025(15)

loop_
_atom_type_symbol
_atom_type_description
_atom_type_scat_dispersion_real
_atom_type_scat_dispersion_imag
_atom_type_scat_source
C C 0.003 0.002
;
International Tables for Crystallography
(1992, Vol. C, Tables 4.2.6.8 and 6.1.1.4)
;
H H 0.000 0.000
;
International Tables for Crystallography
(1992, Vol. C, Table 6.1.1.4)
;
N N 0.006 0.003
;
International Tables for Crystallography
(1992, Vol. C, Tables 4.2.6.8 and 6.1.1.4)
;
Mn Mn 0.337 0.728
;
International Tables for Crystallography
(1992, Vol. C, Tables 4.2.6.8 and 6.1.1.4)
;
Ni Ni 0.339 1.112
;
International Tables for Crystallography
(1992, Vol. C, Tables 4.2.6.8 and 6.1.1.4)
;
S S 0.125 0.123
;
International Tables for Crystallography
(1992, Vol. C, Tables 4.2.6.8 and 6.1.1.4)
;
F F 0.017 0.010
;
International Tables for Crystallography
(1992, Vol. C, Tables 4.2.6.8 and 6.1.1.4)
;
O O 0.011 0.006
;
International Tables for Crystallography
(1992, Vol. C, Tables 4.2.6.8 and 6.1.1.4)
;

loop_
_geom_angle_atom_site_label_1
_geom_angle_atom_site_label_2
_geom_angle_atom_site_label_3
_geom_angle
O(6) Ni(1) N(3) 94.04(11)
O(6) Ni(1) N(4) 177.11(13)
O(6) Ni(1) N(5) 96.83(11)
N(3) Ni(1) N(4) 83.14(12)
N(3) Ni(1) N(5) 169.06(10)
N(4) Ni(1) N(5) 85.97(13)
O(1) Mn(1) O(3) 91.31(9)
O(1) Mn(1) O(5) 94.66(9)
O(1) Mn(1) N(1) 91.71(9)
O(1) Mn(1) N(2) 166.65(10)
O(3) Mn(1) O(5) 93.98(9)
O(3) Mn(1) N(1) 166.18(11)
O(3) Mn(1) N(2) 92.73(10)
O(5) Mn(1) N(1) 99.21(10)
O(5) Mn(1) N(2) 97.74(9)
N(1) Mn(1) N(2) 81.48(10)
O(7) S(3) O(8) 115.12(17)
O(7) S(3) O(9) 114.82(19)
O(7) S(3) C(38) 102.88(17)
O(8) S(3) O(9) 115.93(19)
O(8) S(3) C(38) 102.58(19)
O(9) S(3) C(38) 102.72(17)
Mn(1) O(1) C(1) 124.46(18)
C(4) O(2) C(5) 117.1(2)
Mn(1) O(3) C(22) 128.59(17)
C(18) O(4) C(19) 115.9(2)
Mn(1) O(5) N(3) 118.69(16)
Ni(1) O(6) C(37) 124.7(2)
Mn(1) N(1) C(8) 123.16(18)
Mn(1) N(1) C(9) 115.7(2)
C(8) N(1) C(9) 121.0(2)
Mn(1) N(2) C(12) 114.1(2)
Mn(1) N(2) C(15) 124.83(19)
C(12) N(2) C(15) 120.9(2)
Ni(1) N(3) O(5) 125.6(2)
Ni(1) N(3) C(23) 114.1(2)
O(5) N(3) C(23) 120.3(3)
Ni(1) N(4) C(25) 116.6(2)
Ni(1) N(4) C(27) 115.7(2)
C(25) N(4) C(27) 127.5(2)
Ni(1) N(5) C(28) 114.1(2)
Ni(1) N(5) C(31) 126.1(2)
C(28) N(5) C(31) 119.6(3)
O(1) C(1) C(2) 119.0(2)
O(1) C(1) C(7) 123.0(2)
C(2) C(1) C(7) 117.9(3)
C(1) C(2) C(3) 121.0(3)
C(2) C(3) C(4) 121.1(2)
O(2) C(4) C(3) 115.2(2)
O(2) C(4) C(6) 125.3(3)
C(3) C(4) C(6) 119.5(3)
C(4) C(6) C(7) 120.5(2)
C(1) C(7) C(6) 120.1(2)
C(1) C(7) C(8) 122.2(3)
C(6) C(7) C(8) 117.6(2)
N(1) C(8) C(7) 126.2(2)
N(1) C(9) C(10) 113.3(2)
N(1) C(9) C(11) 106.8(2)
N(1) C(9) C(12) 104.3(2)
C(10) C(9) C(11) 108.2(2)
C(10) C(9) C(12) 111.4(2)
C(11) C(9) C(12) 112.8(3)
N(2) C(12) C(9) 105.9(2)
N(2) C(12) C(13) 104.8(2)
N(2) C(12) C(14) 112.2(3)
C(9) C(12) C(13) 111.0(2)
C(9) C(12) C(14) 112.1(2)
C(13) C(12) C(14) 110.5(2)
N(2) C(15) C(16) 126.1(2)
C(15) C(16) C(17) 116.8(2)
C(15) C(16) C(22) 122.3(3)
C(17) C(16) C(22) 120.9(2)
C(16) C(17) C(18) 119.8(2)
O(4) C(18) C(17) 125.3(2)
O(4) C(18) C(20) 115.0(2)
C(17) C(18) C(20) 119.7(3)
C(18) C(20) C(21) 120.6(3)
C(20) C(21) C(22) 121.3(2)
O(3) C(22) C(16) 124.2(2)
O(3) C(22) C(21) 118.3(2)
C(16) C(22) C(21) 117.5(3)
N(3) C(23) C(24) 125.2(2)
N(3) C(23) C(25) 112.2(3)
C(24) C(23) C(25) 122.5(2)
N(4) C(25) C(23) 113.2(2)
N(4) C(25) C(26) 125.7(3)
C(23) C(25) C(26) 120.9(3)
N(4) C(27) C(28) 107.6(2)
N(5) C(28) C(27) 104.9(2)
N(5) C(28) C(29) 106.5(2)
N(5) C(28) C(30) 112.9(2)
C(27) C(28) C(29) 110.3(2)
C(27) C(28) C(30) 109.7(2)
C(29) C(28) C(30) 112.3(3)
N(5) C(31) C(32) 123.5(3)
C(31) C(32) C(33) 117.8(3)
C(31) C(32) C(37) 122.3(3)
C(33) C(32) C(37) 119.9(2)
C(32) C(33) C(34) 120.5(3)
C(33) C(34) C(35) 119.7(3)
C(34) C(35) C(36) 120.9(2)
C(35) C(36) C(37) 120.9(3)
O(6) C(37) C(32) 124.9(2)
O(6) C(37) C(36) 117.0(3)
C(32) C(37) C(36) 118.0(3)
S(3) C(38) F(1) 111.7(2)
S(3) C(38) F(2) 111.4(2)
S(3) C(38) F(3) 110.8(2)
F(1) C(38) F(2) 108.0(3)
F(1) C(38) F(3) 108.0(3)
F(2) C(38) F(3) 106.7(3)
C(1) C(2) H(1) 119.5
C(3) C(2) H(1) 119.5
C(2) C(3) H(2) 119.5
C(4) C(3) H(2) 119.5
O(2) C(5) H(3) 109.5
O(2) C(5) H(4) 109.5
O(2) C(5) H(5) 109.5
H(3) C(5) H(4) 109.5
H(3) C(5) H(5) 109.5
H(4) C(5) H(5) 109.5
C(4) C(6) H(6) 119.8
C(7) C(6) H(6) 119.8
N(1) C(8) H(7) 116.9
C(7) C(8) H(7) 116.9
C(9) C(10) H(8) 109.5
C(9) C(10) H(9) 109.5
C(9) C(10) H(10) 109.5
H(8) C(10) H(9) 109.5
H(8) C(10) H(10) 109.5
H(9) C(10) H(10) 109.5
C(9) C(11) H(11) 109.5
C(9) C(11) H(12) 109.5
C(9) C(11) H(13) 109.5
H(11) C(11) H(12) 109.5
H(11) C(11) H(13) 109.5
H(12) C(11) H(13) 109.5
C(12) C(13) H(14) 109.5
C(12) C(13) H(15) 109.5
C(12) C(13) H(16) 109.5
H(14) C(13) H(15) 109.5
H(14) C(13) H(16) 109.5
H(15) C(13) H(16) 109.5
C(12) C(14) H(17) 109.5
C(12) C(14) H(18) 109.5
C(12) C(14) H(19) 109.5
H(17) C(14) H(18) 109.5
H(17) C(14) H(19) 109.5
H(18) C(14) H(19) 109.5
N(2) C(15) H(20) 117.0
C(16) C(15) H(20) 117.0
C(16) C(17) H(21) 120.1
C(18) C(17) H(21) 120.1
O(4) C(19) H(22) 109.5
O(4) C(19) H(23) 109.5
O(4) C(19) H(24) 109.5
H(22) C(19) H(23) 109.5
H(22) C(19) H(24) 109.5
H(23) C(19) H(24) 109.5
C(18) C(20) H(25) 119.7
C(21) C(20) H(25) 119.7
C(20) C(21) H(26) 119.4
C(22) C(21) H(26) 119.4
C(23) C(24) H(27) 109.5
C(23) C(24) H(28) 109.5
C(23) C(24) H(29) 109.5
H(27) C(24) H(28) 109.5
H(27) C(24) H(29) 109.5
H(28) C(24) H(29) 109.5
C(25) C(26) H(30) 109.5
C(25) C(26) H(31) 109.5
C(25) C(26) H(32) 109.5
H(30) C(26) H(31) 109.5
H(30) C(26) H(32) 109.5
H(31) C(26) H(32) 109.5
N(4) C(27) H(33) 109.9
N(4) C(27) H(34) 109.9
C(28) C(27) H(33) 109.9
C(28) C(27) H(34) 109.9
H(33) C(27) H(34) 109.5
C(28) C(29) H(35) 109.5
C(28) C(29) H(36) 109.5
C(28) C(29) H(37) 109.5
H(35) C(29) H(36) 109.5
H(35) C(29) H(37) 109.5
H(36) C(29) H(37) 109.5
C(28) C(30) H(38) 109.5
C(28) C(30) H(39) 109.5
C(28) C(30) H(40) 109.5
H(38) C(30) H(39) 109.5
H(38) C(30) H(40) 109.5
H(39) C(30) H(40) 109.5
N(5) C(31) H(41) 118.2
C(32) C(31) H(41) 118.2
C(32) C(33) H(42) 119.7
C(34) C(33) H(42) 119.7
C(33) C(34) H(43) 120.2
C(35) C(34) H(43) 120.2
C(34) C(35) H(44) 119.6
C(36) C(35) H(44) 119.6
C(35) C(36) H(45) 119.6
C(37) C(36) H(45) 119.6

loop_
_geom_bond_atom_site_label_1
_geom_bond_atom_site_label_2
_geom_bond_distance
Ni(1) O(6) 1.8244(19)
Ni(1) N(3) 1.895(3)
Ni(1) N(4) 1.833(2)
Ni(1) N(5) 1.848(3)
Mn(1) O(1) 1.8765(19)
Mn(1) O(3) 1.878(2)
Mn(1) O(5) 2.123(2)
Mn(1) N(1) 1.995(2)
Mn(1) N(2) 1.982(2)
S(3) O(7) 1.442(2)
S(3) O(8) 1.439(4)
S(3) O(9) 1.438(2)
S(3) C(38) 1.826(3)
F(1) C(38) 1.329(5)
F(2) C(38) 1.338(5)
F(3) C(38) 1.334(4)
O(1) C(1) 1.341(4)
O(2) C(4) 1.371(4)
O(2) C(5) 1.431(4)
O(3) C(22) 1.314(4)
O(4) C(18) 1.371(4)
O(4) C(19) 1.425(4)
O(5) N(3) 1.328(3)
O(6) C(37) 1.315(4)
N(1) C(8) 1.288(4)
N(1) C(9) 1.505(3)
N(2) C(12) 1.511(4)
N(2) C(15) 1.289(4)
N(3) C(23) 1.312(3)
N(4) C(25) 1.295(5)
N(4) C(27) 1.453(4)
N(5) C(28) 1.507(3)
N(5) C(31) 1.293(4)
C(1) C(2) 1.411(4)
C(1) C(7) 1.412(4)
C(2) C(3) 1.371(5)
C(3) C(4) 1.395(4)
C(4) C(6) 1.379(3)
C(6) C(7) 1.410(5)
C(7) C(8) 1.440(3)
C(9) C(10) 1.530(4)
C(9) C(11) 1.525(5)
C(9) C(12) 1.564(4)
C(12) C(13) 1.535(5)
C(12) C(14) 1.526(4)
C(15) C(16) 1.445(4)
C(16) C(17) 1.418(5)
C(16) C(22) 1.408(3)
C(17) C(18) 1.376(4)
C(18) C(20) 1.408(4)
C(20) C(21) 1.375(5)
C(21) C(22) 1.413(4)
C(23) C(24) 1.484(5)
C(23) C(25) 1.465(4)
C(25) C(26) 1.488(4)
C(27) C(28) 1.528(5)
C(28) C(29) 1.531(4)
C(28) C(30) 1.523(5)
C(31) C(32) 1.435(4)
C(32) C(33) 1.415(5)
C(32) C(37) 1.412(5)
C(33) C(34) 1.378(4)
C(34) C(35) 1.392(6)
C(35) C(36) 1.381(5)
C(36) C(37) 1.411(4)
C(2) H(1) 0.950
C(3) H(2) 0.950
C(5) H(3) 0.950
C(5) H(4) 0.950
C(5) H(5) 0.950
C(6) H(6) 0.950
C(8) H(7) 0.950
C(10) H(8) 0.950
C(10) H(9) 0.950
C(10) H(10) 0.950
C(11) H(11) 0.950
C(11) H(12) 0.950
C(11) H(13) 0.950
C(13) H(14) 0.950
C(13) H(15) 0.950
C(13) H(16) 0.950
C(14) H(17) 0.950
C(14) H(18) 0.950
C(14) H(19) 0.950
C(15) H(20) 0.950
C(17) H(21) 0.950
C(19) H(22) 0.950
C(19) H(23) 0.950
C(19) H(24) 0.950
C(20) H(25) 0.950
C(21) H(26) 0.950
C(24) H(27) 0.950
C(24) H(28) 0.950
C(24) H(29) 0.950
C(26) H(30) 0.950
C(26) H(31) 0.950
C(26) H(32) 0.950
C(27) H(33) 0.950
C(27) H(34) 0.950
C(29) H(35) 0.950
C(29) H(36) 0.950
C(29) H(37) 0.950
C(30) H(38) 0.950
C(30) H(39) 0.950
C(30) H(40) 0.950
C(31) H(41) 0.950
C(33) H(42) 0.950
C(34) H(43) 0.950
C(35) H(44) 0.950
C(36) H(45) 0.950

loop_
_geom_contact_atom_site_label_1
_geom_contact_atom_site_label_2
_geom_contact_distance
_geom_contact_site_symmetry_2
Mn(1) O(1) 2.842(2) 65603
Mn(1) C(1) 3.577(3) 65603
S(3) F(1) 3.589(2) 75602
F(1) S(3) 3.589(2) 74602
F(1) O(7) 3.225(3) 74602
F(1) O(8) 3.526(4) 74602
F(2) O(8) 3.471(3) 74602
F(2) C(5) 3.455(5) 75603
F(3) C(2) 3.333(3) .
F(3) C(3) 3.470(3) .
F(3) C(26) 3.600(4) .
O(1) Mn(1) 2.842(2) 65603
O(1) O(1) 3.165(3) 65603
O(1) O(3) 2.993(2) 65603
O(1) N(1) 3.515(4) 65603
O(1) N(2) 3.385(3) 65603
O(1) C(11) 3.263(3) 65603
O(2) C(30) 3.309(3) 75603
O(3) O(1) 2.993(2) 65603
O(3) N(1) 3.383(3) 65603
O(3) C(1) 3.117(4) 65603
O(3) C(7) 3.202(4) 65603
O(3) C(8) 3.232(4) 65603
O(4) N(4) 3.492(3) 66603
O(4) C(25) 3.210(4) 66603
O(4) C(26) 3.254(4) 66603
O(5) C(35) 3.397(3) 65502
O(6) C(10) 3.354(3) 65502
O(7) F(1) 3.225(3) 75602
O(7) C(5) 3.410(5) 75603
O(7) C(26) 3.387(4) .
O(7) C(27) 3.593(3) .
O(8) F(1) 3.526(4) 75602
O(8) F(2) 3.471(3) 75602
O(8) C(26) 3.548(4) .
O(8) C(31) 3.310(5) 55504
O(9) C(14) 3.506(5) 65504
O(9) C(15) 3.302(4) 65504
O(9) C(17) 3.364(4) 65504
N(1) O(1) 3.515(4) 65603
N(1) O(3) 3.383(3) 65603
N(2) O(1) 3.385(3) 65603
N(2) C(2) 3.580(4) 65603
N(4) O(4) 3.492(3) 66603
C(1) Mn(1) 3.577(3) 65603
C(1) O(3) 3.117(4) 65603
C(1) C(15) 3.563(4) 65603
C(1) C(16) 3.432(4) 65603
C(1) C(22) 3.281(4) 65603
C(2) F(3) 3.333(3) .
C(2) N(2) 3.580(4) 65603
C(2) C(15) 3.253(4) 65603
C(2) C(16) 3.381(4) 65603
C(3) F(3) 3.470(3) .
C(3) C(16) 3.535(4) 65603
C(4) C(17) 3.596(4) 65603
C(5) F(2) 3.455(5) 75603
C(5) O(7) 3.410(5) 75603
C(6) C(21) 3.562(4) 65603
C(6) C(22) 3.568(5) 65603
C(7) O(3) 3.202(4) 65603
C(7) C(21) 3.508(4) 65603
C(7) C(22) 3.167(4) 65603
C(8) O(3) 3.232(4) 65603
C(8) C(21) 3.591(4) 65603
C(8) C(22) 3.521(4) 65603
C(10) O(6) 3.354(3) 64502
C(11) O(1) 3.263(3) 65603
C(14) O(9) 3.506(5) 45404
C(15) O(9) 3.302(4) 45404
C(15) C(1) 3.563(4) 65603
C(15) C(2) 3.253(4) 65603
C(15) C(34) 3.596(4) 65502
C(16) C(1) 3.432(4) 65603
C(16) C(2) 3.381(4) 65603
C(16) C(3) 3.535(4) 65603
C(17) O(9) 3.364(4) 45404
C(17) C(4) 3.596(4) 65603
C(19) C(26) 3.534(6) 66603
C(19) C(29) 3.589(5) 45501
C(21) C(6) 3.562(4) 65603
C(21) C(7) 3.508(4) 65603
C(21) C(8) 3.591(4) 65603
C(22) C(1) 3.281(4) 65603
C(22) C(6) 3.568(5) 65603
C(22) C(7) 3.167(4) 65603
C(22) C(8) 3.521(4) 65603
C(24) C(34) 3.573(4) 55504
C(25) O(4) 3.210(4) 66603
C(26) F(3) 3.600(4) .
C(26) O(4) 3.254(4) 66603
C(26) O(7) 3.387(4) .
C(26) O(8) 3.548(4) .
C(26) C(19) 3.534(6) 66603
C(27) O(7) 3.593(3) .
C(29) C(19) 3.589(5) 65501
C(30) O(2) 3.309(3) 75603
C(31) O(8) 3.310(5) 55404
C(34) C(15) 3.596(4) 64502
C(34) C(24) 3.573(4) 55404
C(35) O(5) 3.397(3) 64502
Ni(1) H(9) 2.946 65502
Ni(1) H(10) 3.592 65502
Mn(1) H(13) 3.579 65603
S(3) H(4) 3.267 75603
S(3) H(19) 3.387 65504
S(3) H(30) 3.468 .
S(3) H(32) 3.502 .
F(1) H(17) 3.110 65603
F(1) H(19) 3.489 65603
F(1) H(22) 3.181 65504
F(1) H(35) 2.967 55504
F(2) H(2) 3.545 .
F(2) H(4) 2.649 75603
F(2) H(40) 2.881 75603
F(2) H(41) 2.832 75603
F(2) H(42) 2.826 75603
F(3) H(1) 2.620 .
F(3) H(2) 2.905 .
F(3) H(12) 3.156 65603
F(3) H(17) 3.057 65603
F(3) H(30) 2.885 .
F(3) H(34) 2.985 .
O(1) H(13) 2.330 65603
O(2) H(24) 3.386 65603
O(2) H(38) 2.870 75603
O(2) H(39) 2.879 75603
O(3) H(11) 3.571 65603
O(3) H(13) 2.956 65603
O(4) H(3) 2.952 65603
O(4) H(31) 3.128 66603
O(4) H(32) 2.944 66603
O(4) H(33) 3.396 66603
O(4) H(36) 3.115 66603
O(4) H(37) 3.369 66603
O(5) H(44) 2.647 65502
O(6) H(9) 2.853 65502
O(6) H(10) 2.973 65502
O(6) H(11) 3.565 65502
O(7) H(3) 3.482 75603
O(7) H(4) 2.563 75603
O(7) H(19) 3.271 65504
O(7) H(22) 3.468 66603
O(7) H(30) 3.238 .
O(7) H(32) 2.685 .
O(7) H(33) 2.946 .
O(7) H(34) 3.386 .
O(8) H(30) 2.938 .
O(8) H(32) 3.371 .
O(8) H(35) 2.873 55504
O(8) H(39) 3.599 55504
O(8) H(40) 2.962 55504
O(8) H(41) 2.574 55504
O(8) H(42) 3.540 55504
O(9) H(4) 3.315 75603
O(9) H(19) 2.572 65504
O(9) H(20) 2.416 65504
O(9) H(21) 2.510 65504
O(9) H(24) 3.568 65504
O(9) H(42) 3.448 75603
N(2) H(1) 3.373 65603
N(2) H(43) 3.359 65502
N(3) H(44) 3.203 65502
N(5) H(9) 3.308 65502
C(1) H(13) 3.159 65603
C(2) H(12) 3.546 65603
C(2) H(13) 3.174 65603
C(2) H(20) 3.454 65603
C(5) H(14) 2.817 64502
C(5) H(18) 3.097 64502
C(5) H(19) 3.562 64502
C(6) H(14) 3.469 64502
C(8) H(26) 3.415 65603
C(10) H(25) 3.257 55404
C(10) H(37) 3.363 64502
C(11) H(1) 3.053 65603
C(11) H(28) 3.517 65603
C(11) H(30) 3.492 65603
C(13) H(3) 3.522 65502
C(13) H(5) 3.024 65502
C(13) H(6) 3.242 65502
C(13) H(25) 3.496 55404
C(14) H(3) 3.369 65502
C(14) H(5) 3.561 65502
C(14) H(37) 3.377 64502
C(15) H(1) 3.232 65603
C(15) H(43) 2.782 65502
C(16) H(43) 2.664 65502
C(17) H(31) 3.397 66603
C(17) H(43) 2.905 65502
C(18) H(3) 3.249 65603
C(18) H(27) 3.441 66603
C(18) H(31) 3.166 66603
C(18) H(32) 3.595 66603
C(19) H(3) 3.248 65603
C(19) H(31) 3.505 66603
C(19) H(32) 2.883 66603
C(19) H(33) 3.292 66603
C(19) H(35) 3.294 45501
C(19) H(36) 3.063 45501
C(19) H(36) 3.090 66603
C(19) H(39) 3.000 45501
C(20) H(3) 3.600 65603
C(20) H(8) 3.298 55504
C(20) H(15) 3.241 55504
C(20) H(27) 2.927 66603
C(20) H(44) 3.589 55504
C(20) H(45) 3.292 55504
C(21) H(7) 3.487 65603
C(21) H(27) 3.094 66603
C(21) H(44) 3.488 55504
C(21) H(45) 3.172 55504
C(22) H(43) 3.279 65502
C(23) H(25) 3.448 66603
C(23) H(44) 3.413 65502
C(24) H(13) 3.583 65603
C(24) H(27) 3.558 66603
C(24) H(43) 3.554 55504
C(24) H(44) 3.144 65502
C(25) H(22) 3.593 66603
C(26) H(22) 2.909 66603
C(26) H(42) 3.374 55504
C(29) H(9) 3.477 65502
C(29) H(18) 3.487 65502
C(29) H(23) 3.208 65501
C(29) H(23) 3.335 66603
C(29) H(24) 3.357 65501
C(30) H(2) 3.282 75603
C(30) H(24) 3.155 65501
C(32) H(11) 3.475 65502
C(33) H(28) 3.345 55404
C(33) H(30) 3.549 55404
C(33) H(31) 2.944 55404
C(34) H(14) 3.409 64502
C(34) H(16) 3.545 64502
C(34) H(27) 3.437 55404
C(34) H(28) 2.859 55404
C(34) H(31) 3.022 55404
C(35) H(16) 3.457 64502
C(35) H(26) 3.054 55404
C(35) H(27) 3.534 64502
C(35) H(27) 3.520 55404
C(35) H(28) 2.998 55404
C(36) H(11) 3.579 65502
C(36) H(25) 3.467 55404
C(36) H(26) 2.796 55404
C(36) H(28) 3.579 55404
C(37) H(9) 3.383 65502
C(37) H(11) 3.258 65502
C(38) H(4) 3.433 75603
H(1) F(3) 2.620 .
H(1) N(2) 3.373 65603
H(1) C(11) 3.053 65603
H(1) C(15) 3.232 65603
H(1) H(12) 2.678 65603
H(1) H(13) 2.574 65603
H(1) H(17) 3.349 65603
H(1) H(20) 3.296 65603
H(2) F(2) 3.545 .
H(2) F(3) 2.905 .
H(2) C(30) 3.282 75603
H(2) H(38) 3.115 75603
H(2) H(39) 3.050 75603
H(2) H(40) 3.128 75603
H(3) O(4) 2.952 65603
H(3) O(7) 3.482 75603
H(3) C(13) 3.522 64502
H(3) C(14) 3.369 64502
H(3) C(18) 3.249 65603
H(3) C(19) 3.248 65603
H(3) C(20) 3.600 65603
H(3) H(14) 2.792 64502
H(3) H(15) 3.527 64502
H(3) H(18) 2.572 64502
H(3) H(19) 3.418 64502
H(3) H(23) 3.119 65603
H(3) H(24) 3.098 65603
H(3) H(39) 3.570 75603
H(4) S(3) 3.267 75603
H(4) F(2) 2.649 75603
H(4) O(7) 2.563 75603
H(4) O(9) 3.315 75603
H(4) C(38) 3.433 75603
H(4) H(14) 3.245 64502
H(4) H(18) 3.160 64502
H(4) H(19) 3.297 64502
H(4) H(38) 3.594 75603
H(5) C(13) 3.024 64502
H(5) C(14) 3.561 64502
H(5) H(14) 2.096 64502
H(5) H(15) 3.317 64502
H(5) H(16) 3.547 64502
H(5) H(18) 3.071 64502
H(5) H(19) 3.388 64502
H(6) C(13) 3.242 64502
H(6) H(14) 2.562 64502
H(6) H(15) 3.282 64502
H(6) H(16) 3.428 64502
H(7) C(21) 3.487 65603
H(7) H(26) 3.165 65603
H(8) C(20) 3.298 55404
H(8) H(25) 2.375 55404
H(8) H(37) 3.387 64502
H(9) Ni(1) 2.946 64502
H(9) O(6) 2.853 64502
H(9) N(5) 3.308 64502
H(9) C(29) 3.477 64502
H(9) C(37) 3.383 64502
H(9) H(25) 3.499 55404
H(9) H(37) 2.571 64502
H(10) Ni(1) 3.592 64502
H(10) O(6) 2.973 64502
H(10) H(25) 3.591 55404
H(11) O(3) 3.571 65603
H(11) O(6) 3.565 64502
H(11) C(32) 3.475 64502
H(11) C(36) 3.579 64502
H(11) C(37) 3.258 64502
H(11) H(26) 3.202 65603
H(11) H(28) 2.989 65603
H(11) H(29) 3.548 65603
H(11) H(30) 3.382 65603
H(12) F(3) 3.156 65603
H(12) C(2) 3.546 65603
H(12) H(1) 2.678 65603
H(12) H(30) 3.045 65603
H(13) Mn(1) 3.579 65603
H(13) O(1) 2.330 65603
H(13) O(3) 2.956 65603
H(13) C(1) 3.159 65603
H(13) C(2) 3.174 65603
H(13) C(24) 3.583 65603
H(13) H(1) 2.574 65603
H(13) H(28) 3.265 65603
H(13) H(29) 3.367 65603
H(13) H(30) 3.495 65603
H(14) C(5) 2.817 65502
H(14) C(6) 3.469 65502
H(14) C(34) 3.409 65502
H(14) H(3) 2.792 65502
H(14) H(4) 3.245 65502
H(14) H(5) 2.096 65502
H(14) H(6) 2.562 65502
H(14) H(43) 3.422 65502
H(15) C(20) 3.241 55404
H(15) H(3) 3.527 65502
H(15) H(5) 3.317 65502
H(15) H(6) 3.282 65502
H(15) H(25) 2.626 55404
H(15) H(26) 3.515 55404
H(16) C(34) 3.545 65502
H(16) C(35) 3.457 65502
H(16) H(5) 3.547 65502
H(16) H(6) 3.428 65502
H(16) H(43) 3.461 65502
H(16) H(44) 3.299 65502
H(17) F(1) 3.110 65603
H(17) F(3) 3.057 65603
H(17) H(1) 3.349 65603
H(17) H(35) 3.315 64502
H(17) H(37) 3.036 64502
H(18) C(5) 3.097 65502
H(18) C(29) 3.487 64502
H(18) H(3) 2.572 65502
H(18) H(4) 3.160 65502
H(18) H(5) 3.071 65502
H(18) H(35) 3.511 64502
H(18) H(36) 3.594 64502
H(18) H(37) 2.854 64502
H(19) S(3) 3.387 45404
H(19) F(1) 3.489 65603
H(19) O(7) 3.271 45404
H(19) O(9) 2.572 45404
H(19) C(5) 3.562 65502
H(19) H(3) 3.418 65502
H(19) H(4) 3.297 65502
H(19) H(5) 3.388 65502
H(20) O(9) 2.416 45404
H(20) C(2) 3.454 65603
H(20) H(1) 3.296 65603
H(20) H(43) 3.016 65502
H(21) O(9) 2.510 45404
H(21) H(31) 3.453 66603
H(21) H(39) 3.464 45501
H(21) H(43) 3.123 65502
H(22) F(1) 3.181 45404
H(22) O(7) 3.468 66603
H(22) C(25) 3.593 66603
H(22) C(26) 2.909 66603
H(22) H(31) 2.949 66603
H(22) H(32) 2.152 66603
H(22) H(33) 2.928 66603
H(22) H(35) 3.194 45501
H(22) H(36) 3.183 45501
H(22) H(36) 3.367 66603
H(22) H(39) 3.504 45501
H(23) C(29) 3.208 45501
H(23) C(29) 3.335 66603
H(23) H(3) 3.119 65603
H(23) H(23) 2.849 56603
H(23) H(32) 3.348 66603
H(23) H(33) 3.523 45501
H(23) H(33) 3.114 66603
H(23) H(35) 3.164 45501
H(23) H(36) 2.497 45501
H(23) H(36) 2.442 66603
H(23) H(37) 3.511 66603
H(23) H(39) 3.004 45501
H(24) O(2) 3.386 65603
H(24) O(9) 3.568 45404
H(24) C(29) 3.357 45501
H(24) C(30) 3.155 45501
H(24) H(3) 3.098 65603
H(24) H(32) 3.595 66603
H(24) H(35) 2.976 45501
H(24) H(36) 3.039 45501
H(24) H(39) 2.219 45501
H(24) H(40) 3.593 45501
H(25) C(10) 3.257 55504
H(25) C(13) 3.496 55504
H(25) C(23) 3.448 66603
H(25) C(36) 3.467 55504
H(25) H(8) 2.375 55504
H(25) H(9) 3.499 55504
H(25) H(10) 3.591 55504
H(25) H(15) 2.626 55504
H(25) H(27) 3.034 66603
H(25) H(44) 3.166 55504
H(25) H(45) 2.735 55504
H(26) C(8) 3.415 65603
H(26) C(35) 3.054 55504
H(26) C(36) 2.796 55504
H(26) H(7) 3.165 65603
H(26) H(11) 3.202 65603
H(26) H(15) 3.515 55504
H(26) H(27) 3.320 66603
H(26) H(44) 2.983 55504
H(26) H(45) 2.478 55504
H(27) C(18) 3.441 66603
H(27) C(20) 2.927 66603
H(27) C(21) 3.094 66603
H(27) C(24) 3.558 66603
H(27) C(34) 3.437 55504
H(27) C(35) 3.534 65502
H(27) C(35) 3.520 55504
H(27) H(25) 3.034 66603
H(27) H(26) 3.320 66603
H(27) H(27) 3.005 66603
H(27) H(29) 3.316 66603
H(27) H(43) 3.202 55504
H(27) H(44) 2.696 65502
H(27) H(44) 3.351 55504
H(28) C(11) 3.517 65603
H(28) C(33) 3.345 55504
H(28) C(34) 2.859 55504
H(28) C(35) 2.998 55504
H(28) C(36) 3.579 55504
H(28) H(11) 2.989 65603
H(28) H(13) 3.265 65603
H(28) H(43) 3.011 55504
H(28) H(44) 3.234 55504
H(29) H(11) 3.548 65603
H(29) H(13) 3.367 65603
H(29) H(27) 3.316 66603
H(29) H(44) 2.994 65502
H(30) S(3) 3.468 .
H(30) F(3) 2.885 .
H(30) O(7) 3.238 .
H(30) O(8) 2.938 .
H(30) C(11) 3.492 65603
H(30) C(33) 3.549 55504
H(30) H(11) 3.382 65603
H(30) H(12) 3.045 65603
H(30) H(13) 3.495 65603
H(30) H(42) 3.340 55504
H(31) O(4) 3.128 66603
H(31) C(17) 3.397 66603
H(31) C(18) 3.166 66603
H(31) C(19) 3.505 66603
H(31) C(33) 2.944 55504
H(31) C(34) 3.022 55504
H(31) H(21) 3.453 66603
H(31) H(22) 2.949 66603
H(31) H(42) 2.733 55504
H(31) H(43) 2.899 55504
H(32) S(3) 3.502 .
H(32) O(4) 2.944 66603
H(32) O(7) 2.685 .
H(32) O(8) 3.371 .
H(32) C(18) 3.595 66603
H(32) C(19) 2.883 66603
H(32) H(22) 2.152 66603
H(32) H(23) 3.348 66603
H(32) H(24) 3.595 66603
H(32) H(42) 3.572 55504
H(33) O(4) 3.396 66603
H(33) O(7) 2.946 .
H(33) C(19) 3.292 66603
H(33) H(22) 2.928 66603
H(33) H(23) 3.523 65501
H(33) H(23) 3.114 66603
H(34) F(3) 2.985 .
H(34) O(7) 3.386 .
H(35) F(1) 2.967 55404
H(35) O(8) 2.873 55404
H(35) C(19) 3.294 65501
H(35) H(17) 3.315 65502
H(35) H(18) 3.511 65502
H(35) H(22) 3.194 65501
H(35) H(23) 3.164 65501
H(35) H(24) 2.976 65501
H(36) O(4) 3.115 66603
H(36) C(19) 3.063 65501
H(36) C(19) 3.090 66603
H(36) H(18) 3.594 65502
H(36) H(22) 3.183 65501
H(36) H(22) 3.367 66603
H(36) H(23) 2.497 65501
H(36) H(23) 2.442 66603
H(36) H(24) 3.039 65501
H(37) O(4) 3.369 66603
H(37) C(10) 3.363 65502
H(37) C(14) 3.377 65502
H(37) H(8) 3.387 65502
H(37) H(9) 2.571 65502
H(37) H(17) 3.036 65502
H(37) H(18) 2.854 65502
H(37) H(23) 3.511 66603
H(38) O(2) 2.870 75603
H(38) H(2) 3.115 75603
H(38) H(4) 3.594 75603
H(38) H(38) 3.009 75603
H(39) O(2) 2.879 75603
H(39) O(8) 3.599 55404
H(39) C(19) 3.000 65501
H(39) H(2) 3.050 75603
H(39) H(3) 3.570 75603
H(39) H(21) 3.464 65501
H(39) H(22) 3.504 65501
H(39) H(23) 3.004 65501
H(39) H(24) 2.219 65501
H(40) F(2) 2.881 75603
H(40) O(8) 2.962 55404
H(40) H(2) 3.128 75603
H(40) H(24) 3.593 65501
H(41) F(2) 2.832 75603
H(41) O(8) 2.574 55404
H(42) F(2) 2.826 75603
H(42) O(8) 3.540 55404
H(42) O(9) 3.448 75603
H(42) C(26) 3.374 55404
H(42) H(30) 3.340 55404
H(42) H(31) 2.733 55404
H(42) H(32) 3.572 55404
H(43) N(2) 3.359 64502
H(43) C(15) 2.782 64502
H(43) C(16) 2.664 64502
H(43) C(17) 2.905 64502
H(43) C(22) 3.279 64502
H(43) C(24) 3.554 55404
H(43) H(14) 3.422 64502
H(43) H(16) 3.461 64502
H(43) H(20) 3.016 64502
H(43) H(21) 3.123 64502
H(43) H(27) 3.202 55404
H(43) H(28) 3.011 55404
H(43) H(31) 2.899 55404
H(44) O(5) 2.647 64502
H(44) N(3) 3.203 64502
H(44) C(20) 3.589 55404
H(44) C(21) 3.488 55404
H(44) C(23) 3.413 64502
H(44) C(24) 3.144 64502
H(44) H(16) 3.299 64502
H(44) H(25) 3.166 55404
H(44) H(26) 2.983 55404
H(44) H(27) 2.696 64502
H(44) H(27) 3.351 55404
H(44) H(28) 3.234 55404
H(44) H(29) 2.994 64502
H(45) C(20) 3.292 55404
H(45) C(21) 3.172 55404
H(45) H(25) 2.735 55404
H(45) H(26) 2.478 55404
Mn(1) Mn(1) 3.6305(6) 65603
Mn(1) O(1) 2.842(2) 65603
O(1) Mn(1) 2.842(2) 65603
Mn(1) Ni(1) 7.8801(5) 64502
Mn(1) Mn(1) 9.8854(6) 66603
Ni(1) Ni(1) 9.2847(5) 65502
